data_4066868
loop_
_publ_author_name
'Wong, Chun-Yuen'
'Lai, Lo-Ming'
'Chan, Siu-Chung'
'Tai, Lai-Hung'

_publ_section_title
;
 Photophysical and Theoretical Studies of Ruthenium(II)&#x2212;Acetylide
 and &#x2212;Cyanide Complexes with Aromatic Diimine and
 Trithiacyclononane
;
_journal_issue 23
_journal_name_full Organometallics
_journal_page_first 6259
_journal_paper_doi 10.1021/om1006837
_journal_volume 29
_journal_year 2010
_chemical_formula_sum 'C40 H46 F12 N9 P2 Ru2 S6'
_chemical_formula_weight 1337.30
_chemical_name_systematic
; 
 ? 
;
_space_group_IT_number 2
_symmetry_cell_setting triclinic
_symmetry_space_group_name_Hall '-P 1'
_symmetry_space_group_name_H-M 'P -1'
_atom_sites_solution_hydrogens geom
_atom_sites_solution_primary direct
_atom_sites_solution_secondary difmap
_audit_creation_method SHELXL-97
_cell_angle_alpha 86.2660(10)
_cell_angle_beta 81.4440(10)
_cell_angle_gamma 77.8180(10)
_cell_formula_units_Z 1
_cell_length_a 7.84740(10)
_cell_length_b 11.9887(2)
_cell_length_c 14.3740(2)
_cell_measurement_reflns_used 22639
_cell_measurement_temperature 133(2)
_cell_measurement_theta_max 32.7391
_cell_measurement_theta_min 3.3973
_cell_volume 1306.35(3)
_computing_structure_refinement 'SHELXL-97 (Sheldrick, 1997)'
_computing_structure_solution 'SHELXS-97 (Sheldrick, 1990)'
_diffrn_ambient_temperature 133(2)
_diffrn_measured_fraction_theta_full 0.998
_diffrn_measured_fraction_theta_max 0.998
_diffrn_radiation_monochromator graphite
_diffrn_radiation_source 'fine-focus sealed tube'
_diffrn_radiation_type MoK\a
_diffrn_radiation_wavelength 0.71073
_diffrn_reflns_av_R_equivalents 0.0145
_diffrn_reflns_av_sigmaI/netI 0.0119
_diffrn_reflns_limit_h_max 10
_diffrn_reflns_limit_h_min -10
_diffrn_reflns_limit_k_max 15
_diffrn_reflns_limit_k_min -15
_diffrn_reflns_limit_l_max 18
_diffrn_reflns_limit_l_min -18
_diffrn_reflns_number 22336
_diffrn_reflns_theta_full 27.50
_diffrn_reflns_theta_max 27.50
_diffrn_reflns_theta_min 3.41
_exptl_absorpt_coefficient_mu 0.963
_exptl_absorpt_correction_T_max 1.00000
_exptl_absorpt_correction_T_min 0.91998
_exptl_absorpt_correction_type multi-scan
_exptl_absorpt_process_details 'CrysAlisPro, Oxford Diffraction Ltd.'
_exptl_crystal_colour yellow
_exptl_crystal_density_diffrn 1.700
_exptl_crystal_density_method 'not measured'
_exptl_crystal_description block
_exptl_crystal_F_000 671
_exptl_crystal_size_max 0.58
_exptl_crystal_size_mid 0.36
_exptl_crystal_size_min 0.21
_refine_diff_density_max 2.159
_refine_diff_density_min -1.675
_refine_diff_density_rms 0.139
_refine_ls_extinction_method none
_refine_ls_goodness_of_fit_ref 1.036
_refine_ls_hydrogen_treatment constr
_refine_ls_matrix_type full
_refine_ls_number_parameters 353
_refine_ls_number_reflns 5998
_refine_ls_number_restraints 0
_refine_ls_restrained_S_all 1.036
_refine_ls_R_factor_all 0.0492
_refine_ls_R_factor_gt 0.0457
_refine_ls_shift/su_max 0.001
_refine_ls_shift/su_mean 0.000
_refine_ls_structure_factor_coef Fsqd
_refine_ls_weighting_details 'calc w=1/[\s^2^(Fo^2^)+(0.0628P)^2^+6.4177P] where P=(Fo^2^+2Fc^2^)/3'
_refine_ls_weighting_scheme calc
_refine_ls_wR_factor_gt 0.1222
_refine_ls_wR_factor_ref 0.1249
_reflns_number_gt 5505
_reflns_number_total 5998
_reflns_threshold_expression >2sigma(I)
_cod_data_source_file om1006837_si_002.cif
_cod_data_source_block Complex_1b
_cod_original_sg_symbol_H-M P-1
_cod_database_code 4066868

loop_
_symmetry_equiv_pos_as_xyz
'x, y, z'
'-x, -y, -z'

loop_
_atom_site_label
_atom_site_type_symbol
_atom_site_fract_x
_atom_site_fract_y
_atom_site_fract_z
_atom_site_U_iso_or_equiv
_atom_site_adp_type
_atom_site_occupancy
_atom_site_symmetry_multiplicity
_atom_site_calc_flag
_atom_site_refinement_flags
F6 F 0.167(3) 0.8345(9) 0.0266(5) 0.356(11) Uani 1 1 d .
C1 C 1.1018(5) 0.7036(3) 0.5583(2) 0.0167(6) Uani 1 1 d .
C2 C 0.5005(5) 0.6058(3) 0.6983(3) 0.0248(8) Uani 1 1 d .
H2A H 0.5322 0.5455 0.7448 0.030 Uiso 1 1 calc R
H2B H 0.3732 0.6241 0.7031 0.030 Uiso 1 1 calc R
C3 C 0.5772(5) 0.5627(3) 0.6008(3) 0.0230(7) Uani 1 1 d .
H3A H 0.5176 0.6126 0.5545 0.028 Uiso 1 1 calc R
H3B H 0.5538 0.4871 0.5961 0.028 Uiso 1 1 calc R
C4 C 0.8978(5) 0.4356(3) 0.6510(3) 0.0204(7) Uani 1 1 d .
H4A H 0.8014 0.4187 0.6965 0.024 Uiso 1 1 calc R
H4B H 0.9469 0.3682 0.6143 0.024 Uiso 1 1 calc R
C5 C 1.0379(5) 0.4632(3) 0.7023(3) 0.0214(7) Uani 1 1 d .
H5A H 1.1464 0.4580 0.6591 0.026 Uiso 1 1 calc R
H5B H 1.0598 0.4066 0.7529 0.026 Uiso 1 1 calc R
C6 C 0.7918(5) 0.5882(4) 0.8420(3) 0.0251(8) Uani 1 1 d .
H6A H 0.7501 0.5204 0.8304 0.030 Uiso 1 1 calc R
H6B H 0.8310 0.5782 0.9035 0.030 Uiso 1 1 calc R
C7 C 0.6420(5) 0.6915(4) 0.8416(3) 0.0262(8) Uani 1 1 d .
H7A H 0.6766 0.7555 0.8663 0.031 Uiso 1 1 calc R
H7B H 0.5404 0.6753 0.8832 0.031 Uiso 1 1 calc R
C8 C 0.9438(5) 0.8915(3) 0.7594(3) 0.0244(8) Uani 1 1 d .
H8 H 0.9888 0.8279 0.7955 0.029 Uiso 1 1 calc R
C9 C 0.9415(6) 0.9989(4) 0.7899(3) 0.0293(9) Uani 1 1 d .
H9 H 0.9844 1.0071 0.8454 0.035 Uiso 1 1 calc R
C10 C 0.8746(6) 1.0940(4) 0.7365(3) 0.0295(9) Uani 1 1 d .
H10 H 0.8684 1.1671 0.7568 0.035 Uiso 1 1 calc R
C11 C 0.8169(5) 1.0791(3) 0.6527(3) 0.0236(7) Uani 1 1 d .
H11 H 0.7740 1.1419 0.6152 0.028 Uiso 1 1 calc R
C12 C 0.8238(5) 0.9688(3) 0.6252(2) 0.0177(6) Uani 1 1 d .
C13 C 0.7674(4) 0.9438(3) 0.5368(2) 0.0167(6) Uani 1 1 d .
C14 C 0.7237(5) 1.0271(3) 0.4669(3) 0.0204(7) Uani 1 1 d .
H14 H 0.7278 1.1028 0.4752 0.024 Uiso 1 1 calc R
C15 C 0.6744(5) 0.9962(3) 0.3853(3) 0.0233(7) Uani 1 1 d .
H15 H 0.6471 1.0505 0.3376 0.028 Uiso 1 1 calc R
C16 C 0.6662(5) 0.8833(3) 0.3754(3) 0.0230(7) Uani 1 1 d .
H16 H 0.6308 0.8607 0.3218 0.028 Uiso 1 1 calc R
C17 C 0.7117(5) 0.8048(3) 0.4470(3) 0.0201(7) Uani 1 1 d .
H17 H 0.7068 0.7290 0.4401 0.024 Uiso 1 1 calc R
C19 C 0.4280(7) 0.3407(5) 0.8042(4) 0.0428(12) Uani 1 1 d .
C18A C 0.345(4) 0.399(3) 0.895(2) 0.054(7) Uani 0.44(10) 1 d P
H18A H 0.4330 0.4270 0.9215 0.081 Uiso 0.44(10) 1 calc PR
H18B H 0.2979 0.3458 0.9385 0.081 Uiso 0.44(10) 1 calc PR
H18C H 0.2526 0.4621 0.8821 0.081 Uiso 0.44(10) 1 calc PR
C20 C 0.5000 0.0000 0.0000 0.25(2) Uani 1 2 d S
C21A C 0.606(7) -0.016(3) 0.037(3) 0.079(16) Uani 0.24(3) 1 d P
C18B C 0.362(4) 0.343(8) 0.9043(17) 0.104(15) Uani 0.56(10) 1 d P
H18D H 0.3528 0.2678 0.9277 0.156 Uiso 0.56(10) 1 calc PR
H18E H 0.2474 0.3928 0.9138 0.156 Uiso 0.56(10) 1 calc PR
H18F H 0.4407 0.3716 0.9373 0.156 Uiso 0.56(10) 1 calc PR
C21B C 0.529(4) 0.0007(18) 0.095(2) 0.047(10) Uani 0.26(3) 1 d P
F1 F 0.2140(7) 0.7378(6) -0.0939(4) 0.112(2) Uani 1 1 d .
F2 F 0.0494(9) 0.6133(6) 0.0081(6) 0.142(3) Uani 1 1 d .
F3 F 0.0493(16) 0.7165(7) 0.1150(3) 0.204(5) Uani 1 1 d .
F4 F -0.0526(10) 0.7757(9) -0.0280(5) 0.188(5) Uani 1 1 d .
F5 F 0.2987(11) 0.6370(10) 0.0232(9) 0.240(7) Uani 1 1 d .
N1 N 1.2394(4) 0.6988(3) 0.5161(2) 0.0226(6) Uani 1 1 d .
N2 N 0.8835(4) 0.8754(3) 0.6795(2) 0.0174(6) Uani 1 1 d .
N3 N 0.7626(4) 0.8329(2) 0.5260(2) 0.0157(5) Uani 1 1 d .
N4 N 0.4804(7) 0.3219(4) 0.7291(3) 0.0485(11) Uani 1 1 d .
N5 N 0.559(2) -0.0106(12) 0.1546(13) 0.094(6) Uani 0.50 1 d P
P5 P 0.1265(3) 0.72701(15) 0.01189(12) 0.0635(5) Uani 1 1 d .
Ru1 Ru 0.85816(3) 0.71883(2) 0.632445(18) 0.01417(10) Uani 1 1 d .
S1 S 0.57874(12) 0.73264(8) 0.72470(6) 0.02053(19) Uani 1 1 d .
S2 S 0.81337(11) 0.55549(7) 0.57213(6) 0.01636(17) Uani 1 1 d .
S3 S 0.97776(12) 0.60487(7) 0.75156(6) 0.01854(18) Uani 1 1 d .

loop_
_atom_site_aniso_label
_atom_site_aniso_U_11
_atom_site_aniso_U_22
_atom_site_aniso_U_33
_atom_site_aniso_U_23
_atom_site_aniso_U_13
_atom_site_aniso_U_12
F6 0.85(3) 0.224(10) 0.078(4) -0.064(5) 0.082(10) -0.394(16)
C1 0.0225(17) 0.0116(14) 0.0179(16) 0.0015(12) -0.0088(13) -0.0042(12)
C2 0.0199(17) 0.0265(19) 0.030(2) 0.0010(15) -0.0030(15) -0.0096(14)
C3 0.0196(17) 0.0219(17) 0.030(2) -0.0015(15) -0.0083(15) -0.0060(14)
C4 0.0230(17) 0.0134(15) 0.0248(18) 0.0022(13) -0.0057(14) -0.0028(13)
C5 0.0225(17) 0.0169(16) 0.0242(18) 0.0023(13) -0.0068(14) -0.0009(13)
C6 0.030(2) 0.029(2) 0.0167(17) 0.0039(14) -0.0019(14) -0.0082(16)
C7 0.030(2) 0.029(2) 0.0176(17) -0.0009(14) 0.0011(15) -0.0052(16)
C8 0.033(2) 0.0224(18) 0.0207(18) 0.0000(14) -0.0093(15) -0.0087(15)
C9 0.041(2) 0.028(2) 0.0237(19) -0.0070(16) -0.0097(17) -0.0126(17)
C10 0.040(2) 0.0212(18) 0.030(2) -0.0087(15) -0.0041(17) -0.0102(17)
C11 0.0280(19) 0.0173(17) 0.0254(18) -0.0019(14) -0.0028(15) -0.0051(14)
C12 0.0190(16) 0.0165(16) 0.0175(16) -0.0008(12) -0.0015(13) -0.0043(12)
C13 0.0161(15) 0.0151(15) 0.0182(16) -0.0005(12) -0.0015(12) -0.0027(12)
C14 0.0214(17) 0.0155(16) 0.0234(17) 0.0027(13) -0.0021(14) -0.0034(13)
C15 0.0251(18) 0.0214(18) 0.0220(18) 0.0049(14) -0.0051(14) -0.0021(14)
C16 0.0259(18) 0.0238(18) 0.0198(17) -0.0008(14) -0.0081(14) -0.0027(14)
C17 0.0236(17) 0.0163(16) 0.0208(17) -0.0028(13) -0.0056(14) -0.0021(13)
C19 0.031(2) 0.058(3) 0.041(3) 0.003(2) -0.003(2) -0.016(2)
C18A 0.062(11) 0.075(16) 0.027(9) 0.002(8) -0.005(7) -0.022(10)
C20 0.21(3) 0.49(6) 0.121(16) 0.15(3) -0.099(19) -0.25(3)
C21A 0.10(3) 0.07(2) 0.06(3) 0.014(17) -0.03(3) -0.01(2)
C18B 0.069(11) 0.19(5) 0.041(8) 0.023(17) 0.007(7) -0.01(2)
C21B 0.057(15) 0.028(10) 0.05(2) -0.010(10) 0.013(13) -0.016(9)
F1 0.064(3) 0.196(7) 0.069(3) -0.005(3) -0.017(2) -0.007(3)
F2 0.104(5) 0.105(5) 0.240(9) -0.045(5) -0.058(5) -0.036(4)
F3 0.460(15) 0.194(7) 0.023(2) 0.000(3) -0.004(4) -0.231(9)
F4 0.131(6) 0.252(10) 0.112(5) 0.111(6) 0.028(4) 0.046(6)
F5 0.104(5) 0.300(13) 0.298(13) 0.213(11) -0.048(7) -0.053(7)
N1 0.0216(16) 0.0201(15) 0.0266(16) 0.0011(12) -0.0057(13) -0.0046(12)
N2 0.0208(14) 0.0152(13) 0.0169(14) -0.0010(11) -0.0037(11) -0.0046(11)
N3 0.0174(13) 0.0130(13) 0.0166(13) -0.0005(10) -0.0023(11) -0.0027(10)
N4 0.062(3) 0.037(2) 0.046(3) -0.0072(19) 0.003(2) -0.015(2)
N5 0.134(14) 0.069(9) 0.106(11) 0.043(8) -0.086(11) -0.046(9)
P5 0.1058(15) 0.0507(9) 0.0453(8) 0.0031(7) -0.0350(9) -0.0257(9)
Ru1 0.01681(15) 0.01191(14) 0.01460(15) 0.00043(9) -0.00437(10) -0.00351(10)
S1 0.0198(4) 0.0188(4) 0.0214(4) -0.0008(3) -0.0011(3) -0.0018(3)
S2 0.0184(4) 0.0132(4) 0.0186(4) 0.0001(3) -0.0056(3) -0.0038(3)
S3 0.0213(4) 0.0183(4) 0.0174(4) 0.0021(3) -0.0069(3) -0.0052(3)

loop_
_atom_type_symbol
_atom_type_description
_atom_type_scat_dispersion_real
_atom_type_scat_dispersion_imag
_atom_type_scat_source
C C 0.0033 0.0016 'International Tables Vol C Tables 4.2.6.8 and 6.1.1.4'
H H 0.0000 0.0000 'International Tables Vol C Tables 4.2.6.8 and 6.1.1.4'
N N 0.0061 0.0033 'International Tables Vol C Tables 4.2.6.8 and 6.1.1.4'
F F 0.0171 0.0103 'International Tables Vol C Tables 4.2.6.8 and 6.1.1.4'
P P 0.1023 0.0942 'International Tables Vol C Tables 4.2.6.8 and 6.1.1.4'
S S 0.1246 0.1234 'International Tables Vol C Tables 4.2.6.8 and 6.1.1.4'
Ru Ru -1.2594 0.8363 'International Tables Vol C Tables 4.2.6.8 and 6.1.1.4'

loop_
_geom_angle_atom_site_label_1
_geom_angle_atom_site_label_2
_geom_angle_atom_site_label_3
_geom_angle
_geom_angle_site_symmetry_1
_geom_angle_site_symmetry_3
N1 C1 Ru1 177.7(3) . .
C3 C2 S1 112.5(3) . .
C2 C3 S2 113.9(3) . .
C5 C4 S2 111.3(2) . .
C4 C5 S3 113.2(3) . .
C7 C6 S3 111.1(3) . .
C6 C7 S1 113.6(3) . .
N2 C8 C9 122.5(4) . .
C8 C9 C10 119.1(4) . .
C11 C10 C9 119.2(4) . .
C10 C11 C12 119.2(4) . .
N2 C12 C11 121.6(3) . .
N2 C12 C13 115.1(3) . .
C11 C12 C13 123.4(3) . .
N3 C13 C14 121.2(3) . .
N3 C13 C12 115.7(3) . .
C14 C13 C12 123.1(3) . .
C15 C14 C13 119.5(3) . .
C14 C15 C16 119.1(3) . .
C17 C16 C15 118.5(3) . .
N3 C17 C16 123.1(3) . .
N4 C19 C18B 170(4) . .
N4 C19 C18A 164.2(17) . .
C18B C19 C18A 26(3) . .
C21A C20 C21A 180(3) . 2_655
C21A C20 C21B 42(3) . .
C21A C20 C21B 138(3) 2_655 .
C21A C20 C21B 138(3) . 2_655
C21A C20 C21B 42(3) 2_655 2_655
C21B C20 C21B 180.0(17) . 2_655
C21B C21A C20 91(5) . .
C21B C21A N5 26(2) . .
C20 C21A N5 116(4) . .
N5 C21B C21A 127(4) . .
N5 C21B C20 171(3) . .
C21A C21B C20 47(3) . .
C8 N2 C12 118.4(3) . .
C8 N2 Ru1 126.1(3) . .
C12 N2 Ru1 115.5(2) . .
C17 N3 C13 118.5(3) . .
C17 N3 Ru1 126.2(2) . .
C13 N3 Ru1 115.1(2) . .
C21B N5 C21A 27(2) . .
F6 P5 F3 91.1(4) . .
F6 P5 F5 105.1(10) . .
F3 P5 F5 93.9(6) . .
F6 P5 F4 96.9(9) . .
F3 P5 F4 97.3(5) . .
F5 P5 F4 155.0(7) . .
F6 P5 F1 87.9(4) . .
F3 P5 F1 177.7(5) . .
F5 P5 F1 84.4(5) . .
F4 P5 F1 84.8(3) . .
F6 P5 F2 169.8(7) . .
F3 P5 F2 80.9(4) . .
F5 P5 F2 81.8(5) . .
F4 P5 F2 78.1(5) . .
F1 P5 F2 100.3(4) . .
C1 Ru1 N2 88.81(13) . .
C1 Ru1 N3 88.19(12) . .
N2 Ru1 N3 78.22(11) . .
C1 Ru1 S3 89.46(10) . .
N2 Ru1 S3 97.30(9) . .
N3 Ru1 S3 174.97(8) . .
C1 Ru1 S2 92.59(10) . .
N2 Ru1 S2 174.93(9) . .
N3 Ru1 S2 96.95(8) . .
S3 Ru1 S2 87.59(3) . .
C1 Ru1 S1 177.56(10) . .
N2 Ru1 S1 91.18(9) . .
N3 Ru1 S1 94.20(8) . .
S3 Ru1 S1 88.13(3) . .
S2 Ru1 S1 87.63(3) . .
C7 S1 C2 100.68(19) . .
C7 S1 Ru1 101.03(13) . .
C2 S1 Ru1 105.21(13) . .
C3 S2 C4 100.55(18) . .
C3 S2 Ru1 104.41(13) . .
C4 S2 Ru1 106.76(12) . .
C5 S3 C6 101.26(18) . .
C5 S3 Ru1 103.41(12) . .
C6 S3 Ru1 106.20(13) . .

loop_
_geom_bond_atom_site_label_1
_geom_bond_atom_site_label_2
_geom_bond_distance
_geom_bond_site_symmetry_2
F6 P5 1.427(6) .
C1 N1 1.149(5) .
C1 Ru1 2.024(4) .
C2 C3 1.519(6) .
C2 S1 1.836(4) .
C3 S2 1.822(4) .
C4 C5 1.514(5) .
C4 S2 1.844(4) .
C5 S3 1.824(4) .
C6 C7 1.518(6) .
C6 S3 1.840(4) .
C7 S1 1.830(4) .
C8 N2 1.345(5) .
C8 C9 1.383(5) .
C9 C10 1.385(6) .
C10 C11 1.383(6) .
C11 C12 1.393(5) .
C12 N2 1.362(5) .
C12 C13 1.474(5) .
C13 N3 1.357(4) .
C13 C14 1.397(5) .
C14 C15 1.385(5) .
C15 C16 1.386(5) .
C16 C17 1.383(5) .
C17 N3 1.343(5) .
C19 N4 1.117(7) .
C19 C18B 1.45(2) .
C19 C18A 1.51(3) .
C20 C21A 1.04(4) .
C20 C21A 1.04(4) 2_655
C20 C21B 1.42(3) .
C20 C21B 1.42(3) 2_655
C21A C21B 0.96(5) .
C21A N5 1.67(5) .
C21B N5 0.91(3) .
F1 P5 1.582(6) .
F2 P5 1.611(6) .
F3 P5 1.523(5) .
F4 P5 1.579(8) .
F5 P5 1.563(9) .
N2 Ru1 2.094(3) .
N3 Ru1 2.099(3) .
Ru1 S3 2.3046(9) .
Ru1 S2 2.3049(8) .
Ru1 S1 2.3673(9) .
